data_7219827
loop_
_publ_author_name
'Mukherjee, Somnath'
'Rama Krishna, G.'
'Mukhopadhyay, Balaram'
'Malla Reddy, C.'

_publ_section_title
;
 A correlation study between hydrogen-bonded network and gelation ability
 of three galactose derivatives
;
_journal_issue 17
_journal_name_full CrystEngComm
_journal_page_first 3345
_journal_paper_doi 10.1039/C5CE00229J
_journal_volume 17
_journal_year 2015
_chemical_absolute_configuration syn
_chemical_formula_moiety 'C13 H18 O7'
_chemical_formula_sum 'C13 H18 O7'
_chemical_formula_weight 286.27
_chemical_name_systematic
;
?
;
_space_group_IT_number 4
_symmetry_cell_setting monoclinic
_symmetry_space_group_name_Hall 'P 2yb'
_symmetry_space_group_name_H-M 'P 1 21 1'
_atom_sites_solution_hydrogens geom
_atom_sites_solution_primary direct
_atom_sites_solution_secondary difmap
_audit_creation_method SHELXL-97
_audit_update_record
;
2012-02-03 deposited with the CCDC.
2015-03-09 downloaded from the CCDC.
;
_cell_angle_alpha 90.00
_cell_angle_beta 95.696(8)
_cell_angle_gamma 90.00
_cell_formula_units_Z 2
_cell_length_a 4.8576(6)
_cell_length_b 9.2069(12)
_cell_length_c 14.7648(19)
_cell_measurement_reflns_used 4248
_cell_measurement_temperature 296(2)
_cell_measurement_theta_max 34.20
_cell_measurement_theta_min 2.61
_cell_volume 657.07(15)
_computing_cell_refinement 'Bruker SAINT'
_computing_data_collection 'Bruker APEX2'
_computing_data_reduction 'Bruker SAINT'
_computing_molecular_graphics 'Bruker SHELXTL'
_computing_publication_material 'Bruker SHELXTL'
_computing_structure_refinement 'SHELXL-97 (Sheldrick, 2008)'
_computing_structure_solution 'SHELXS-97 (Sheldrick, 2008)'
_diffrn_ambient_temperature 296(2)
_diffrn_measured_fraction_theta_full 0.995
_diffrn_measured_fraction_theta_max 0.995
_diffrn_measurement_device_type 'Bruker APEX-II CCD'
_diffrn_measurement_method '\ f and \ w scans'
_diffrn_radiation_monochromator graphite
_diffrn_radiation_source 'fine-focus sealed tube'
_diffrn_radiation_type MoK\a
_diffrn_radiation_wavelength 0.71073
_diffrn_reflns_av_R_equivalents 0.0423
_diffrn_reflns_av_sigmaI/netI 0.0667
_diffrn_reflns_limit_h_max 6
_diffrn_reflns_limit_h_min -5
_diffrn_reflns_limit_k_max 11
_diffrn_reflns_limit_k_min -11
_diffrn_reflns_limit_l_max 18
_diffrn_reflns_limit_l_min -18
_diffrn_reflns_number 4793
_diffrn_reflns_theta_full 27.00
_diffrn_reflns_theta_max 27.00
_diffrn_reflns_theta_min 1.39
_exptl_absorpt_coefficient_mu 0.118
_exptl_absorpt_correction_T_max 0.999
_exptl_absorpt_correction_T_min 0.999
_exptl_absorpt_correction_type multi-scan
_exptl_absorpt_process_details 'SADABS; BRUKER, 2008'
_exptl_crystal_colour colourless
_exptl_crystal_density_diffrn 1.447
_exptl_crystal_density_method 'not measured'
_exptl_crystal_description Needle
_exptl_crystal_F_000 304
_exptl_crystal_size_max 0.019
_exptl_crystal_size_mid 0.006
_exptl_crystal_size_min 0.006
_refine_diff_density_max 0.558
_refine_diff_density_min -0.544
_refine_diff_density_rms 0.085
_refine_ls_abs_structure_details 'Flack H D (1983), Acta Cryst. A39, 876-881'
_refine_ls_abs_structure_Flack 0.009(14)
_refine_ls_extinction_method none
_refine_ls_goodness_of_fit_ref 1.367
_refine_ls_hydrogen_treatment constr
_refine_ls_matrix_type full
_refine_ls_number_parameters 186
_refine_ls_number_reflns 2593
_refine_ls_number_restraints 1
_refine_ls_restrained_S_all 1.367
_refine_ls_R_factor_all 0.0578
_refine_ls_R_factor_gt 0.0550
_refine_ls_shift/su_max 0.002
_refine_ls_shift/su_mean 0.000
_refine_ls_structure_factor_coef Fsqd
_refine_ls_weighting_details 'calc w=1/[\s^2^(Fo^2^)+(0.1000P)^2^+0.0856P] where P=(Fo^2^+2Fc^2^)/3'
_refine_ls_weighting_scheme calc
_refine_ls_wR_factor_gt 0.1834
_refine_ls_wR_factor_ref 0.1861
_reflns_number_gt 2442
_reflns_number_total 2593
_reflns_threshold_expression >2sigma(I)
_cod_data_source_file c5ce00229j2.cif
_cod_data_source_block bm_003_betaompa_1
_cod_depositor_comments
;
The following automatic conversions were performed:

'_symmetry_cell_setting' value 'Monoclinic' changed to 'monoclinic'
according to
/usr/data/users/saulius/crontab/automatic-downloads/rss-feeds/RSC/lib/dictionaries/cif_core.dic
dictionary named 'cif_core.dic' version 2.4.2 from 2011-04-26.

Automatic conversion script
Id: cif_fix_values 3105 2015-03-04 15:46:00Z robertas 

 Adding full bibliography for 7219826--7219828.cif.
;
_cod_original_sg_symbol_H-M P2(1)
_cod_database_code 7219827

loop_
_symmetry_equiv_pos_as_xyz
'x, y, z'
'-x, y+1/2, -z'

loop_
_atom_site_label
_atom_site_type_symbol
_atom_site_fract_x
_atom_site_fract_y
_atom_site_fract_z
_atom_site_U_iso_or_equiv
_atom_site_adp_type
_atom_site_occupancy
_atom_site_symmetry_multiplicity
_atom_site_calc_flag
_atom_site_refinement_flags
C11 C 0.8014(6) 0.6832(3) 0.06599(18) 0.0120(6) Uani 1 1 d .
H11 H 0.7018 0.7465 0.0205 0.014 Uiso 1 1 calc R
C8 C 0.7592(7) 0.5041(3) 0.22513(19) 0.0125(6) Uani 1 1 d .
H8 H 0.5613 0.5136 0.2319 0.015 Uiso 1 1 calc R
C4 C 0.8172(7) 0.4497(3) 0.3840(2) 0.0154(7) Uani 1 1 d .
C13 C 0.8980(7) 0.8859(3) 0.18489(19) 0.0140(6) Uani 1 1 d .
H13A H 0.8608 0.9144 0.2457 0.017 Uiso 1 1 calc R
H13B H 1.0968 0.8771 0.1843 0.017 Uiso 1 1 calc R
C10 C 0.6812(6) 0.5296(3) 0.05747(18) 0.0109(6) Uani 1 1 d .
H10 H 0.4809 0.5361 0.0604 0.013 Uiso 1 1 calc R
C12 C 0.7633(6) 0.7396(3) 0.16194(19) 0.0111(6) Uani 1 1 d .
H12 H 0.5651 0.7466 0.1686 0.013 Uiso 1 1 calc R
C9 C 0.8021(7) 0.4299(3) 0.1345(2) 0.0134(6) Uani 1 1 d .
H9 H 0.9986 0.4107 0.1298 0.016 Uiso 1 1 calc R
C6 C 0.5683(7) 0.5703(4) 0.4958(2) 0.0183(7) Uani 1 1 d .
H6 H 0.4385 0.6387 0.5101 0.022 Uiso 1 1 calc R
C3 C 0.9500(7) 0.3639(3) 0.4523(2) 0.0180(7) Uani 1 1 d .
H3 H 1.0789 0.2952 0.4378 0.022 Uiso 1 1 calc R
C5 C 0.6299(8) 0.5537(3) 0.4058(2) 0.0188(7) Uani 1 1 d .
H5 H 0.5443 0.6130 0.3604 0.023 Uiso 1 1 calc R
C1 C 0.7028(7) 0.4837(3) 0.56402(19) 0.0160(7) Uani 1 1 d .
C2 C 0.8921(7) 0.3796(4) 0.5422(2) 0.0196(7) Uani 1 1 d .
H2 H 0.9797 0.3207 0.5875 0.024 Uiso 1 1 calc R
C7 C 0.5138(8) 0.6153(4) 0.6834(2) 0.0255(8) Uani 1 1 d .
H7A H 0.5976 0.7023 0.6630 0.038 Uiso 1 1 calc R
H7B H 0.5212 0.6160 0.7486 0.038 Uiso 1 1 calc R
H7C H 0.3244 0.6107 0.6579 0.038 Uiso 1 1 calc R
O5 O 1.0867(5) 0.6750(2) 0.04946(15) 0.0156(5) Uani 1 1 d .
H5A H 1.1430 0.7563 0.0382 0.023 Uiso 1 1 calc R
O4 O 0.7963(4) 0.9966(2) 0.12111(14) 0.0140(5) Uani 1 1 d .
H4 H 0.6373 0.9772 0.1009 0.021 Uiso 1 1 calc R
O6 O 0.7292(4) 0.4667(2) -0.02881(13) 0.0127(5) Uani 1 1 d .
H6A H 0.8913 0.4791 -0.0380 0.019 Uiso 1 1 calc R
O2 O 0.8900(5) 0.4203(2) 0.29624(15) 0.0179(5) Uani 1 1 d .
O3 O 0.8889(5) 0.6432(2) 0.22997(13) 0.0137(5) Uani 1 1 d .
O7 O 0.6442(6) 0.2991(2) 0.12573(16) 0.0210(5) Uani 1 1 d .
H7 H 0.7425 0.2302 0.1431 0.031 Uiso 1 1 calc R
O1 O 0.6579(6) 0.4934(3) 0.65504(15) 0.0284(6) Uani 1 1 d .

loop_
_atom_site_aniso_label
_atom_site_aniso_U_11
_atom_site_aniso_U_22
_atom_site_aniso_U_33
_atom_site_aniso_U_23
_atom_site_aniso_U_13
_atom_site_aniso_U_12
C11 0.0120(15) 0.0121(13) 0.0119(12) -0.0009(10) 0.0010(10) 0.0007(12)
C8 0.0128(15) 0.0106(13) 0.0142(13) 0.0027(10) 0.0011(10) 0.0027(12)
C4 0.0170(16) 0.0139(14) 0.0151(13) -0.0010(11) 0.0001(11) -0.0021(13)
C13 0.0151(15) 0.0119(13) 0.0144(13) 0.0007(10) -0.0011(10) 0.0015(12)
C10 0.0102(15) 0.0108(13) 0.0123(12) -0.0009(10) 0.0037(10) 0.0011(12)
C12 0.0075(15) 0.0119(14) 0.0140(12) 0.0016(10) 0.0021(10) 0.0016(11)
C9 0.0144(16) 0.0096(13) 0.0163(13) 0.0005(11) 0.0026(11) -0.0014(12)
C6 0.0189(19) 0.0159(14) 0.0206(15) -0.0012(11) 0.0039(12) 0.0050(13)
C3 0.0188(17) 0.0152(14) 0.0201(15) 0.0005(12) 0.0020(12) 0.0045(14)
C5 0.0245(19) 0.0148(14) 0.0169(13) 0.0032(11) 0.0015(12) 0.0053(14)
C1 0.0131(16) 0.0197(16) 0.0156(13) -0.0013(12) 0.0028(11) -0.0018(14)
C2 0.0216(18) 0.0206(16) 0.0158(14) 0.0005(12) -0.0030(11) 0.0037(14)
C7 0.030(2) 0.0251(17) 0.0238(15) -0.0005(13) 0.0140(14) 0.0006(16)
O5 0.0123(12) 0.0116(10) 0.0234(10) 0.0000(8) 0.0045(8) -0.0007(9)
O4 0.0110(11) 0.0125(10) 0.0181(9) 0.0024(8) -0.0002(8) 0.0011(9)
O6 0.0092(11) 0.0150(10) 0.0142(9) -0.0037(8) 0.0034(7) 0.0001(9)
O2 0.0245(13) 0.0148(10) 0.0147(10) 0.0036(8) 0.0038(8) 0.0065(10)
O3 0.0146(12) 0.0123(10) 0.0135(9) 0.0013(8) -0.0015(8) 0.0010(9)
O7 0.0314(14) 0.0076(10) 0.0231(11) -0.0003(8) -0.0012(10) -0.0017(10)
O1 0.0383(16) 0.0331(14) 0.0136(10) -0.0001(10) 0.0018(10) 0.0139(13)

loop_
_atom_type_symbol
_atom_type_description
_atom_type_scat_dispersion_real
_atom_type_scat_dispersion_imag
_atom_type_scat_source
C C 0.0033 0.0016 'International Tables Vol C Tables 4.2.6.8 and 6.1.1.4'
H H 0.0000 0.0000 'International Tables Vol C Tables 4.2.6.8 and 6.1.1.4'
O O 0.0106 0.0060 'International Tables Vol C Tables 4.2.6.8 and 6.1.1.4'

loop_
_geom_angle_atom_site_label_1
_geom_angle_atom_site_label_2
_geom_angle_atom_site_label_3
_geom_angle
O5 C11 C10 107.7(2)
O5 C11 C12 112.4(2)
C10 C11 C12 107.9(2)
O2 C8 O3 106.9(2)
O2 C8 C9 108.5(2)
O3 C8 C9 110.2(2)
C5 C4 C3 119.6(3)
C5 C4 O2 125.6(3)
C3 C4 O2 114.8(3)
O4 C13 C12 111.6(2)
O6 C10 C11 110.5(2)
O6 C10 C9 109.4(2)
C11 C10 C9 112.2(2)
O3 C12 C13 104.4(2)
O3 C12 C11 110.8(2)
C13 C12 C11 114.6(2)
O7 C9 C10 106.0(2)
O7 C9 C8 109.7(2)
C10 C9 C8 107.8(2)
C1 C6 C5 119.6(3)
C4 C3 C2 120.7(3)
C4 C5 C6 120.4(3)
O1 C1 C2 116.2(3)
O1 C1 C6 123.8(3)
C2 C1 C6 120.1(3)
C1 C2 C3 119.6(3)
C4 O2 C8 116.6(2)
C8 O3 C12 111.5(2)
C1 O1 C7 118.1(3)

loop_
_geom_bond_atom_site_label_1
_geom_bond_atom_site_label_2
_geom_bond_distance
C11 O5 1.433(4)
C11 C10 1.530(4)
C11 C12 1.537(4)
C8 O2 1.403(3)
C8 O3 1.426(4)
C8 C9 1.535(4)
C4 C5 1.381(5)
C4 C3 1.388(4)
C4 O2 1.403(4)
C13 O4 1.441(3)
C13 C12 1.521(4)
C10 O6 1.439(3)
C10 C9 1.533(4)
C12 O3 1.431(3)
C9 O7 1.427(4)
C6 C1 1.395(4)
C6 C5 1.399(4)
C3 C2 1.392(4)
C1 O1 1.386(3)
C1 C2 1.388(5)
C7 O1 1.408(5)
